data_7218276
loop_
_publ_author_name
'Carter, Korey P.'
'Zulato, Cec\'ilia H. F.'
'Cahill, Christopher L.'

_publ_section_title
;
 Exploring supramolecular assembly and luminescent behavior in a series of
 RE-p-chlorobenzoic acid-1,10-phenanthroline complexes
;
_journal_issue 44
_journal_name_full CrystEngComm
_journal_page_first 10189
_journal_paper_doi 10.1039/C4CE01806K
_journal_volume 16
_journal_year 2014
_chemical_formula_sum 'C66 H40 Cl6 N4 O12 Sm2'
_chemical_formula_weight 1594.42
_space_group_crystal_system triclinic
_space_group_IT_number 2
_space_group_name_Hall '-P 1'
_space_group_name_H-M_alt 'P -1'
_symmetry_cell_setting triclinic
_symmetry_Int_Tables_number 2
_symmetry_space_group_name_Hall '-P 1'
_symmetry_space_group_name_H-M 'P -1'
_atom_sites_solution_hydrogens geom
_audit_creation_method SHELXL-2013
_cell_angle_alpha 110.397(2)
_cell_angle_beta 96.364(3)
_cell_angle_gamma 102.190(2)
_cell_formula_units_Z 1
_cell_length_a 10.0492(4)
_cell_length_b 11.9135(5)
_cell_length_c 14.3855(6)
_cell_measurement_reflns_used 22875
_cell_measurement_temperature 293(2)
_cell_measurement_theta_max 60.044
_cell_measurement_theta_min 4.709
_cell_volume 1545.56(12)
_computing_cell_refinement 'SAINT, Bruker-AXS'
_computing_data_collection 'APEX, Bruker-AXS'
_computing_data_reduction 'SAINT, Bruker-AXS'
_computing_molecular_graphics 'Crystal Maker (Palmer, 2009)'
_computing_publication_material 'WINGX (Farrugia, 2012)'
_computing_structure_refinement 'SHELXL-2013 (Sheldrick, 2013)'
_computing_structure_solution 'SIR92 (Gualardi, 1994)'
_diffrn_ambient_temperature 293(2)
_diffrn_measured_fraction_theta_full 1.000
_diffrn_measured_fraction_theta_max 0.915
_diffrn_measurement_device_type 'Bruker APEX II CCD'
_diffrn_measurement_method 'omega scans'
_diffrn_radiation_probe x-ray
_diffrn_radiation_type MoK\a
_diffrn_radiation_wavelength 0.71073
_diffrn_reflns_av_R_equivalents 0.0248
_diffrn_reflns_av_unetI/netI 0.0274
_diffrn_reflns_Laue_measured_fraction_full 1.000
_diffrn_reflns_Laue_measured_fraction_max 0.915
_diffrn_reflns_limit_h_max 14
_diffrn_reflns_limit_h_min -14
_diffrn_reflns_limit_k_max 16
_diffrn_reflns_limit_k_min -16
_diffrn_reflns_limit_l_max 20
_diffrn_reflns_limit_l_min -20
_diffrn_reflns_number 22869
_diffrn_reflns_point_group_measured_fraction_full 1.000
_diffrn_reflns_point_group_measured_fraction_max 0.915
_diffrn_reflns_theta_full 25.500
_diffrn_reflns_theta_max 30.311
_diffrn_reflns_theta_min 1.542
_diffrn_source 'fine-focus sealed tube'
_exptl_absorpt_coefficient_mu 2.208
_exptl_absorpt_correction_T_max 0.7460
_exptl_absorpt_correction_T_min 0.5385
_exptl_absorpt_correction_type empirical
_exptl_absorpt_process_details 'SADABS, Bruker-AXS (2008)'
_exptl_crystal_colour Colorless
_exptl_crystal_density_diffrn 1.713
_exptl_crystal_description Plate
_exptl_crystal_F_000 786
_exptl_crystal_size_max 0.28
_exptl_crystal_size_mid 0.22
_exptl_crystal_size_min 0.14
_refine_diff_density_max 0.627
_refine_diff_density_min -0.465
_refine_diff_density_rms 0.073
_refine_ls_extinction_method none
_refine_ls_goodness_of_fit_ref 1.044
_refine_ls_hydrogen_treatment constr
_refine_ls_matrix_type full
_refine_ls_number_parameters 406
_refine_ls_number_reflns 8502
_refine_ls_number_restraints 0
_refine_ls_restrained_S_all 1.044
_refine_ls_R_factor_all 0.0247
_refine_ls_R_factor_gt 0.0213
_refine_ls_shift/su_max 0.001
_refine_ls_shift/su_mean 0.000
_refine_ls_structure_factor_coef Fsqd
_refine_ls_weighting_details 'w=1/[\s^2^(Fo^2^)+(0.0222P)^2^+0.5645P] where P=(Fo^2^+2Fc^2^)/3'
_refine_ls_weighting_scheme calc
_refine_ls_wR_factor_gt 0.0503
_refine_ls_wR_factor_ref 0.0523
_reflns_Friedel_coverage 0.000
_reflns_number_gt 7798
_reflns_number_total 8502
_reflns_threshold_expression 'I > 2\s(I)'
_cod_data_source_file c4ce01806k2.cif
_cod_data_source_block Compound_4
_cod_depositor_comments 'Adding full bibliography for 7218273--7218283.cif.'
_cod_original_cell_volume 1545.56(11)
_cod_database_code 7218276
_shelx_space_group_comment
;
The symmetry employed for this shelxl refinement is uniquely defined
by the following loop, which should always be used as a source of
symmetry information in preference to the above space-group names.
They are only intended as comments.
;
_shelxl_version_number 2013-4

loop_
_space_group_symop_operation_xyz
'x, y, z'
'-x, -y, -z'

loop_
_atom_site_label
_atom_site_type_symbol
_atom_site_fract_x
_atom_site_fract_y
_atom_site_fract_z
_atom_site_U_iso_or_equiv
_atom_site_adp_type
_atom_site_occupancy
_atom_site_site_symmetry_order
_atom_site_calc_flag
_atom_site_refinement_flags_posn
_atom_site_refinement_flags_adp
Sm1 Sm 0.37503(2) 0.12575(2) 0.06427(2) 0.02494(3) Uani 1 1 d . .
Cl1 Cl 0.14367(9) 0.31647(8) 0.65981(5) 0.0716(2) Uani 1 1 d . .
Cl2 Cl 1.18912(10) 0.58144(8) 0.41344(7) 0.0906(3) Uani 1 1 d . .
Cl3 Cl 0.79483(12) 0.07891(10) 0.59388(6) 0.1005(3) Uani 1 1 d . .
O4 O 0.61664(16) 0.16907(18) 0.09814(13) 0.0537(4) Uani 1 1 d . .
O5 O 0.42336(16) -0.00566(14) 0.14827(11) 0.0422(3) Uani 1 1 d . .
O2 O 0.42837(16) 0.26187(14) 0.25059(11) 0.0408(3) Uani 1 1 d . .
O1 O 0.21251(15) 0.15300(14) 0.17607(10) 0.0379(3) Uani 1 1 d . .
N2 N 0.40222(17) 0.35747(14) 0.08709(12) 0.0324(3) Uani 1 1 d . .
O3 O 0.22484(16) -0.07292(13) -0.04257(12) 0.0441(4) Uani 1 1 d . .
O6 O 0.42503(16) 0.11399(14) -0.09582(11) 0.0414(3) Uani 1 1 d . .
C25 C 1.0871(2) 0.39654(19) 0.22941(19) 0.0428(5) Uani 1 1 d . .
H25 H 1.1743 0.4191 0.2148 0.051 Uiso 1 1 calc R U
N1 N 0.17024(16) 0.17824(14) -0.03524(11) 0.0286(3) Uani 1 1 d . .
C20 C 0.7393(2) 0.16233(18) 0.10062(15) 0.0338(4) Uani 1 1 d . .
C27 C 0.5245(2) -0.04729(17) 0.16389(14) 0.0311(4) Uani 1 1 d . .
C11 C 0.3083(2) 0.39114(17) 0.03421(14) 0.0312(4) Uani 1 1 d . .
C14 C 0.2633(2) 0.24878(19) 0.35662(15) 0.0370(4) Uani 1 1 d . .
C12 C 0.1874(2) 0.29632(17) -0.03212(14) 0.0292(4) Uani 1 1 d . .
C13 C 0.3044(2) 0.22056(18) 0.25533(15) 0.0333(4) Uani 1 1 d . .
C28 C 0.5910(2) -0.01669(18) 0.27171(15) 0.0342(4) Uani 1 1 d . .
C26 C 0.9825(2) 0.29857(18) 0.15876(15) 0.0342(4) Uani 1 1 d . .
H26 H 1.0009 0.2526 0.0969 0.041 Uiso 1 1 calc R U
C3 C -0.0305(2) 0.2364(2) -0.14806(18) 0.0469(5) Uani 1 1 d . .
H3 H -0.0973 0.2547 -0.1863 0.056 Uiso 1 1 calc R U
C21 C 0.85135(19) 0.26803(17) 0.17878(14) 0.0302(4) Uani 1 1 d . .
C4 C 0.0892(2) 0.3294(2) -0.08826(16) 0.0374(4) Uani 1 1 d . .
C22 C 0.8248(2) 0.3343(2) 0.27232(17) 0.0449(5) Uani 1 1 d . .
H22 H 0.7365 0.3148 0.2862 0.054 Uiso 1 1 calc R U
C18 C 0.3269(3) 0.3372(3) 0.53869(19) 0.0619(7) Uani 1 1 d . .
H18 H 0.3937 0.3811 0.5980 0.074 Uiso 1 1 calc R U
C17 C 0.1907(3) 0.2930(3) 0.54270(18) 0.0520(6) Uani 1 1 d . .
C7 C 0.3233(2) 0.51548(19) 0.04364(17) 0.0408(5) Uani 1 1 d . .
C16 C 0.0895(3) 0.2294(3) 0.45624(19) 0.0517(6) Uani 1 1 d . .
H16 H -0.0026 0.2018 0.4603 0.062 Uiso 1 1 calc R U
C19 C 0.3636(3) 0.3154(3) 0.44487(18) 0.0532(6) Uani 1 1 d . .
H19 H 0.4553 0.3454 0.4411 0.064 Uiso 1 1 calc R U
C5 C 0.1133(3) 0.4564(2) -0.0798(2) 0.0510(6) Uani 1 1 d . .
H5 H 0.0507 0.4773 -0.1192 0.061 Uiso 1 1 calc R U
C10 C 0.5105(2) 0.4468(2) 0.15165(17) 0.0437(5) Uani 1 1 d . .
H10 H 0.5748 0.4247 0.1887 0.052 Uiso 1 1 calc R U
C24 C 1.0584(3) 0.4599(2) 0.32210(19) 0.0494(6) Uani 1 1 d . .
C33 C 0.7040(3) -0.0598(2) 0.29331(19) 0.0489(5) Uani 1 1 d . .
H33 H 0.7377 -0.1094 0.2407 0.059 Uiso 1 1 calc R U
C1 C 0.0547(2) 0.09351(19) -0.09303(15) 0.0357(4) Uani 1 1 d . .
H1 H 0.0417 0.0127 -0.0958 0.043 Uiso 1 1 calc R U
C29 C 0.5430(3) 0.0575(2) 0.35052(17) 0.0505(6) Uani 1 1 d . .
H29 H 0.4676 0.0869 0.3367 0.061 Uiso 1 1 calc R U
C32 C 0.7667(3) -0.0293(3) 0.3928(2) 0.0616(7) Uani 1 1 d . .
H32 H 0.8423 -0.0582 0.4073 0.074 Uiso 1 1 calc R U
C15 C 0.1271(3) 0.2069(2) 0.36274(17) 0.0447(5) Uani 1 1 d . .
H15 H 0.0598 0.1632 0.3037 0.054 Uiso 1 1 calc R U
C8 C 0.4397(3) 0.6059(2) 0.1125(2) 0.0543(6) Uani 1 1 d . .
H8 H 0.4535 0.6889 0.1211 0.065 Uiso 1 1 calc R U
C31 C 0.7164(3) 0.0438(3) 0.46936(19) 0.0594(7) Uani 1 1 d . .
C6 C 0.2234(3) 0.5443(2) -0.0169(2) 0.0515(6) Uani 1 1 d . .
H6 H 0.2357 0.6258 -0.0123 0.062 Uiso 1 1 calc R U
C2 C -0.0489(2) 0.1189(2) -0.15013(17) 0.0454(5) Uani 1 1 d . .
H2 H -0.1287 0.0566 -0.1887 0.054 Uiso 1 1 calc R U
C9 C 0.5320(3) 0.5719(2) 0.1663(2) 0.0551(6) Uani 1 1 d . .
H9 H 0.6087 0.6314 0.2125 0.066 Uiso 1 1 calc R U
C23 C 0.9301(3) 0.4294(2) 0.34473(19) 0.0570(7) Uani 1 1 d . .
H23 H 0.9140 0.4723 0.4083 0.068 Uiso 1 1 calc R U
C30 C 0.6061(3) 0.0887(3) 0.45052(19) 0.0629(7) Uani 1 1 d . .
H30 H 0.5740 0.1392 0.5036 0.075 Uiso 1 1 calc R U

loop_
_atom_site_aniso_label
_atom_site_aniso_U_11
_atom_site_aniso_U_22
_atom_site_aniso_U_33
_atom_site_aniso_U_23
_atom_site_aniso_U_13
_atom_site_aniso_U_12
Sm1 0.02668(5) 0.02403(5) 0.02450(5) 0.00836(3) 0.00471(3) 0.00948(3)
Cl1 0.0933(5) 0.0995(6) 0.0400(3) 0.0285(4) 0.0338(3) 0.0491(5)
Cl2 0.0815(6) 0.0598(4) 0.0798(6) -0.0082(4) -0.0250(4) -0.0033(4)
Cl3 0.1249(8) 0.1085(7) 0.0462(4) 0.0281(4) -0.0277(5) 0.0124(6)
O4 0.0279(7) 0.0806(12) 0.0515(10) 0.0275(9) 0.0049(7) 0.0101(8)
O5 0.0528(9) 0.0437(8) 0.0377(8) 0.0192(7) 0.0053(7) 0.0242(7)
O2 0.0461(8) 0.0393(8) 0.0323(7) 0.0106(6) 0.0100(6) 0.0059(6)
O1 0.0374(7) 0.0469(8) 0.0289(7) 0.0096(6) 0.0080(6) 0.0176(6)
N2 0.0367(8) 0.0272(7) 0.0315(8) 0.0105(6) 0.0061(7) 0.0065(6)
O3 0.0495(9) 0.0273(7) 0.0446(9) 0.0072(6) -0.0056(7) 0.0069(6)
O6 0.0522(9) 0.0453(8) 0.0338(7) 0.0169(7) 0.0161(7) 0.0204(7)
C25 0.0328(10) 0.0353(10) 0.0564(14) 0.0176(10) -0.0006(9) 0.0057(8)
N1 0.0311(8) 0.0281(7) 0.0276(7) 0.0099(6) 0.0059(6) 0.0110(6)
C20 0.0310(9) 0.0367(10) 0.0339(10) 0.0187(8) 0.0013(8) 0.0036(8)
C27 0.0416(10) 0.0264(8) 0.0296(9) 0.0156(7) 0.0080(8) 0.0095(7)
C11 0.0404(10) 0.0280(9) 0.0296(9) 0.0124(7) 0.0138(8) 0.0126(7)
C14 0.0496(12) 0.0369(10) 0.0292(9) 0.0122(8) 0.0122(8) 0.0198(9)
C12 0.0361(9) 0.0310(9) 0.0270(9) 0.0131(7) 0.0128(7) 0.0153(7)
C13 0.0459(11) 0.0298(9) 0.0286(9) 0.0108(7) 0.0105(8) 0.0183(8)
C28 0.0406(10) 0.0333(9) 0.0321(10) 0.0155(8) 0.0062(8) 0.0125(8)
C26 0.0350(10) 0.0334(9) 0.0336(10) 0.0103(8) 0.0067(8) 0.0121(8)
C3 0.0445(12) 0.0604(14) 0.0428(12) 0.0249(11) 0.0014(10) 0.0235(11)
C21 0.0304(9) 0.0289(8) 0.0320(9) 0.0108(7) 0.0043(7) 0.0115(7)
C4 0.0461(11) 0.0419(11) 0.0349(10) 0.0206(9) 0.0110(9) 0.0220(9)
C22 0.0403(11) 0.0507(13) 0.0428(12) 0.0122(10) 0.0134(9) 0.0180(10)
C18 0.0640(17) 0.0809(19) 0.0290(11) 0.0093(12) 0.0071(11) 0.0168(15)
C17 0.0697(17) 0.0618(15) 0.0341(11) 0.0180(11) 0.0217(11) 0.0318(13)
C7 0.0537(13) 0.0304(9) 0.0452(12) 0.0179(9) 0.0192(10) 0.0145(9)
C16 0.0534(14) 0.0666(16) 0.0432(13) 0.0228(12) 0.0205(11) 0.0237(12)
C19 0.0530(14) 0.0640(15) 0.0335(11) 0.0099(11) 0.0114(10) 0.0114(12)
C5 0.0625(15) 0.0542(14) 0.0589(15) 0.0373(12) 0.0163(12) 0.0328(12)
C10 0.0449(12) 0.0373(11) 0.0427(12) 0.0154(9) 0.0021(9) 0.0015(9)
C24 0.0494(13) 0.0341(11) 0.0479(13) 0.0033(10) -0.0099(10) 0.0085(10)
C33 0.0530(14) 0.0520(13) 0.0442(13) 0.0184(11) 0.0027(10) 0.0228(11)
C1 0.0367(10) 0.0329(9) 0.0352(10) 0.0117(8) 0.0022(8) 0.0096(8)
C29 0.0646(16) 0.0598(14) 0.0350(11) 0.0182(11) 0.0107(11) 0.0322(13)
C32 0.0610(16) 0.0631(16) 0.0567(16) 0.0248(14) -0.0129(13) 0.0179(13)
C15 0.0497(13) 0.0509(13) 0.0348(11) 0.0137(10) 0.0118(9) 0.0193(10)
C8 0.0744(17) 0.0258(10) 0.0587(15) 0.0155(10) 0.0176(13) 0.0043(10)
C31 0.0740(18) 0.0579(15) 0.0369(13) 0.0204(11) -0.0134(12) 0.0075(13)
C6 0.0707(17) 0.0381(12) 0.0632(16) 0.0313(11) 0.0214(13) 0.0257(12)
C2 0.0381(11) 0.0498(12) 0.0401(12) 0.0134(10) -0.0050(9) 0.0087(10)
C9 0.0616(15) 0.0354(11) 0.0518(14) 0.0112(10) 0.0023(12) -0.0069(10)
C23 0.0673(17) 0.0538(14) 0.0373(12) -0.0007(11) 0.0076(11) 0.0233(13)
C30 0.090(2) 0.0652(17) 0.0321(12) 0.0125(12) 0.0116(13) 0.0288(16)

loop_
_atom_type_symbol
_atom_type_description
_atom_type_scat_dispersion_real
_atom_type_scat_dispersion_imag
_atom_type_scat_source
C C 0.0033 0.0016 'International Tables Vol C Tables 4.2.6.8 and 6.1.1.4'
H H 0.0000 0.0000 'International Tables Vol C Tables 4.2.6.8 and 6.1.1.4'
N N 0.0061 0.0033 'International Tables Vol C Tables 4.2.6.8 and 6.1.1.4'
O O 0.0106 0.0060 'International Tables Vol C Tables 4.2.6.8 and 6.1.1.4'
Cl Cl 0.1484 0.1585 'International Tables Vol C Tables 4.2.6.8 and 6.1.1.4'
Sm Sm -0.1638 3.4418 'International Tables Vol C Tables 4.2.6.8 and 6.1.1.4'

loop_
_geom_angle_atom_site_label_1
_geom_angle_atom_site_label_2
_geom_angle_atom_site_label_3
_geom_angle
_geom_angle_site_symmetry_1
_geom_angle_site_symmetry_3
O4 Sm1 O6 78.82(6) . .
O4 Sm1 O5 75.30(6) . .
O6 Sm1 O5 125.51(5) . .
O4 Sm1 O3 123.71(6) . .
O6 Sm1 O3 79.36(6) . .
O5 Sm1 O3 76.72(5) . .
O4 Sm1 O1 131.12(5) . .
O6 Sm1 O1 147.44(5) . .
O5 Sm1 O1 80.54(5) . .
O3 Sm1 O1 89.97(5) . .
O4 Sm1 O2 79.76(6) . .
O6 Sm1 O2 144.21(5) . .
O5 Sm1 O2 75.21(5) . .
O3 Sm1 O2 136.40(5) . .
O1 Sm1 O2 53.02(5) . .
O4 Sm1 N2 88.38(6) . .
O6 Sm1 N2 80.79(5) . .
O5 Sm1 N2 143.90(5) . .
O3 Sm1 N2 137.35(5) . .
O1 Sm1 N2 86.93(5) . .
O2 Sm1 N2 70.25(5) . .
O4 Sm1 N1 140.47(5) . .
O6 Sm1 N1 71.36(5) . .
O5 Sm1 N1 143.77(5) . .
O3 Sm1 N1 75.86(5) . .
O1 Sm1 N1 76.23(5) . .
O2 Sm1 N1 110.48(5) . .
N2 Sm1 N1 62.08(5) . .
O4 Sm1 C13 104.92(6) . .
O6 Sm1 C13 159.80(5) . .
O5 Sm1 C13 74.17(5) . .
O3 Sm1 C13 112.86(6) . .
O1 Sm1 C13 26.69(5) . .
O2 Sm1 C13 26.51(5) . .
N2 Sm1 C13 79.49(5) . .
N1 Sm1 C13 95.35(5) . .
C20 O4 Sm1 164.53(16) . .
C27 O5 Sm1 135.14(13) . .
C13 O2 Sm1 89.75(12) . .
C13 O1 Sm1 94.93(12) . .
C10 N2 C11 117.84(17) . .
C10 N2 Sm1 120.37(14) . .
C11 N2 Sm1 121.80(12) . .
C20 O3 Sm1 126.17(13) 2_655 .
C27 O6 Sm1 137.92(13) 2_655 .
C24 C25 C26 118.2(2) . .
C1 N1 C12 117.26(16) . .
C1 N1 Sm1 123.52(12) . .
C12 N1 Sm1 119.10(12) . .
O4 C20 O3 124.46(19) . 2_655
O4 C20 C21 117.87(19) . .
O3 C20 C21 117.68(17) 2_655 .
O5 C27 O6 124.96(18) . 2_655
O5 C27 C28 118.10(17) . .
O6 C27 C28 116.94(17) 2_655 .
N2 C11 C7 122.55(19) . .
N2 C11 C12 118.36(16) . .
C7 C11 C12 119.07(18) . .
C15 C14 C19 119.7(2) . .
C15 C14 C13 120.42(19) . .
C19 C14 C13 119.9(2) . .
N1 C12 C4 122.61(18) . .
N1 C12 C11 118.20(16) . .
C4 C12 C11 119.15(17) . .
O2 C13 O1 121.47(18) . .
O2 C13 C14 119.85(18) . .
O1 C13 C14 118.67(19) . .
O2 C13 Sm1 63.74(10) . .
O1 C13 Sm1 58.38(10) . .
C14 C13 Sm1 170.15(13) . .
C29 C28 C33 119.1(2) . .
C29 C28 C27 120.38(19) . .
C33 C28 C27 120.46(19) . .
C21 C26 C25 121.0(2) . .
C2 C3 C4 119.8(2) . .
C26 C21 C22 119.57(18) . .
C26 C21 C20 120.04(17) . .
C22 C21 C20 120.38(18) . .
C3 C4 C12 117.69(19) . .
C3 C4 C5 122.9(2) . .
C12 C4 C5 119.4(2) . .
C23 C22 C21 119.8(2) . .
C17 C18 C19 119.1(2) . .
C18 C17 C16 121.6(2) . .
C18 C17 Cl1 119.7(2) . .
C16 C17 Cl1 118.7(2) . .
C8 C7 C11 117.2(2) . .
C8 C7 C6 122.9(2) . .
C11 C7 C6 119.9(2) . .
C17 C16 C15 118.9(2) . .
C18 C19 C14 120.0(2) . .
C6 C5 C4 121.3(2) . .
N2 C10 C9 123.2(2) . .
C23 C24 C25 121.9(2) . .
C23 C24 Cl2 118.9(2) . .
C25 C24 Cl2 119.2(2) . .
C32 C33 C28 120.3(2) . .
N1 C1 C2 123.77(19) . .
C28 C29 C30 120.7(2) . .
C31 C32 C33 119.3(2) . .
C14 C15 C16 120.6(2) . .
C9 C8 C7 119.9(2) . .
C32 C31 C30 121.8(2) . .
C32 C31 Cl3 118.6(2) . .
C30 C31 Cl3 119.6(2) . .
C5 C6 C7 121.0(2) . .
C3 C2 C1 118.8(2) . .
C8 C9 C10 119.3(2) . .
C24 C23 C22 119.5(2) . .
C31 C30 C29 118.7(3) . .

loop_
_geom_bond_atom_site_label_1
_geom_bond_atom_site_label_2
_geom_bond_distance
_geom_bond_site_symmetry_2
Sm1 O4 2.3307(15) .
Sm1 O6 2.3743(14) .
Sm1 O5 2.3783(14) .
Sm1 O3 2.3840(14) .
Sm1 O1 2.4086(14) .
Sm1 O2 2.5270(14) .
Sm1 N2 2.6140(15) .
Sm1 N1 2.6813(15) .
Sm1 C13 2.8179(19) .
Cl1 C17 1.744(2) .
Cl2 C24 1.743(2) .
Cl3 C31 1.741(2) .
O4 C20 1.249(2) .
O5 C27 1.253(2) .
O2 C13 1.258(3) .
O1 C13 1.270(2) .
N2 C10 1.333(3) .
N2 C11 1.358(2) .
O3 C20 1.253(3) 2_655
O6 C27 1.259(2) 2_655
C25 C24 1.381(4) .
C25 C26 1.385(3) .
N1 C1 1.328(2) .
N1 C12 1.365(2) .
C20 O3 1.253(3) 2_655
C20 C21 1.501(3) .
C27 O6 1.259(2) 2_655
C27 C28 1.503(3) .
C11 C7 1.413(3) .
C11 C12 1.441(3) .
C14 C15 1.378(3) .
C14 C19 1.391(3) .
C14 C13 1.503(3) .
C12 C4 1.411(3) .
C28 C29 1.379(3) .
C28 C33 1.390(3) .
C26 C21 1.381(3) .
C3 C2 1.362(3) .
C3 C4 1.399(3) .
C21 C22 1.391(3) .
C4 C5 1.439(3) .
C22 C23 1.384(3) .
C18 C17 1.375(4) .
C18 C19 1.390(3) .
C17 C16 1.376(4) .
C7 C8 1.407(3) .
C7 C6 1.430(3) .
C16 C15 1.388(3) .
C5 C6 1.330(4) .
C10 C9 1.396(3) .
C24 C23 1.370(4) .
C33 C32 1.385(3) .
C1 C2 1.402(3) .
C29 C30 1.391(3) .
C32 C31 1.367(4) .
C8 C9 1.357(4) .
C31 C30 1.369(4) .
